data_4107607
loop_
_publ_author_name
'Dmitry V. Gutsulyak'
'Lyudmila G. Kuzmina'
'Judith A. K. Howard'
'Sergei F. Vyboishchikov'
'Georgii I. Nikonov'

_publ_contact_author
; Dr Georgii I. Nikonov
  Department of Chemistry, Brock University
  500 Glenridge Ave., St. Catharines, L2T 3H2, ON, Canada
;
_publ_contact_author_email gnikonov@brocku.ca
_publ_section_title
;
 Cp(Pri2MeP)FeH2SiR3: Nonclassical Iron Silyl Dihydride
;
_journal_name_full 'Journal of the American Chemical Society'
_journal_page_first 3732
_journal_page_last 3733
_journal_paper_doi 10.1021/ja800983n
_journal_volume 130
_journal_year 2008
_chemical_formula_sum 'C13 H27 Cl2 Fe P Si'
_chemical_formula_weight 369.16
_chemical_name_systematic
; 
 ? 
;
_space_group_IT_number 14
_symmetry_cell_setting monoclinic
_symmetry_space_group_name_Hall '-P 2yn'
_symmetry_space_group_name_H-M 'P 1 21/n 1'
_atom_sites_solution_hydrogens geom
_atom_sites_solution_primary direct
_atom_sites_solution_secondary difmap
_audit_creation_method SHELXL-97
_cell_angle_alpha 90.00
_cell_angle_beta 94.9630(10)
_cell_angle_gamma 90.00
_cell_formula_units_Z 4
_cell_length_a 11.6589(3)
_cell_length_b 12.7671(3)
_cell_length_c 12.0791(4)
_cell_measurement_reflns_used 5473
_cell_measurement_temperature 120(2)
_cell_measurement_theta_max 29.658
_cell_measurement_theta_min 2.326
_cell_volume 1791.24(9)
_computing_structure_refinement 'SHELXL-97 (Sheldrick, 1997)'
_computing_structure_solution 'SHELXS-97 (Sheldrick, 1990)'
_diffrn_ambient_temperature 120(2)
_diffrn_measured_fraction_theta_full 0.910
_diffrn_measured_fraction_theta_max 0.910
_diffrn_measurement_device_type 'Bruker Smart-1K'
_diffrn_measurement_method /w
_diffrn_radiation_monochromator graphite
_diffrn_radiation_source 'fine-focus sealed tube'
_diffrn_radiation_type MoK\a
_diffrn_radiation_wavelength 0.71073
_diffrn_reflns_av_R_equivalents 0.0346
_diffrn_reflns_av_sigmaI/netI 0.0480
_diffrn_reflns_limit_h_max 16
_diffrn_reflns_limit_h_min -15
_diffrn_reflns_limit_k_max 16
_diffrn_reflns_limit_k_min -17
_diffrn_reflns_limit_l_max 16
_diffrn_reflns_limit_l_min -14
_diffrn_reflns_number 11306
_diffrn_reflns_theta_full 30.00
_diffrn_reflns_theta_max 30.00
_diffrn_reflns_theta_min 2.33
_exptl_absorpt_coefficient_mu 1.280
_exptl_absorpt_correction_T_max 0.9045
_exptl_absorpt_correction_T_min 0.6558
_exptl_absorpt_correction_type multi-scan
_exptl_crystal_colour yellow
_exptl_crystal_density_diffrn 1.369
_exptl_crystal_description block
_exptl_crystal_F_000 776
_exptl_crystal_size_max 0.36
_exptl_crystal_size_mid 0.18
_exptl_crystal_size_min 0.08
_refine_diff_density_max 0.509
_refine_diff_density_min -0.282
_refine_diff_density_rms 0.073
_refine_ls_extinction_method none
_refine_ls_goodness_of_fit_ref 0.977
_refine_ls_hydrogen_treatment refall
_refine_ls_matrix_type full
_refine_ls_number_parameters 271
_refine_ls_number_reflns 4761
_refine_ls_number_restraints 0
_refine_ls_restrained_S_all 0.977
_refine_ls_R_factor_all 0.0550
_refine_ls_R_factor_gt 0.0344
_refine_ls_shift/su_max 0.001
_refine_ls_shift/su_mean 0.000
_refine_ls_structure_factor_coef Fsqd
_refine_ls_weighting_details 'calc w=1/[\s^2^(Fo^2^)+(0.0362P)^2^+0.0000P] where P=(Fo^2^+2Fc^2^)/3'
_refine_ls_weighting_scheme calc
_refine_ls_wR_factor_gt 0.0704
_refine_ls_wR_factor_ref 0.0754
_reflns_number_gt 3600
_reflns_number_total 4761
_reflns_threshold_expression >2sigma(I)
_cod_data_source_file ja800983n-file001_2.cif
_cod_data_source_block 3e
_cod_database_code 4107607

loop_
_symmetry_equiv_pos_as_xyz
'x, y, z'
'-x+1/2, y+1/2, -z+1/2'
'-x, -y, -z'
'x-1/2, -y-1/2, z-1/2'

loop_
_atom_site_label
_atom_site_type_symbol
_atom_site_fract_x
_atom_site_fract_y
_atom_site_fract_z
_atom_site_U_iso_or_equiv
_atom_site_adp_type
_atom_site_occupancy
_atom_site_symmetry_multiplicity
_atom_site_calc_flag
Fe1 Fe 0.74562(2) 0.08048(2) -0.00580(2) 0.01484(8) Uani 1 1 d
Si1 Si 0.76883(4) 0.08756(4) 0.17631(4) 0.01557(11) Uani 1 1 d
P1 P 0.73407(4) 0.24014(4) -0.07634(4) 0.01659(11) Uani 1 1 d
Cl1 Cl 0.91997(4) 0.00829(4) 0.24472(4) 0.02461(12) Uani 1 1 d
Cl2 Cl 0.64382(4) -0.00094(4) 0.25600(4) 0.02613(12) Uani 1 1 d
C1 C 0.76144(19) -0.08229(16) 0.00610(18) 0.0260(5) Uani 1 1 d
C2 C 0.84151(18) -0.04291(16) -0.06562(17) 0.0232(4) Uani 1 1 d
C3 C 0.77889(19) 0.00840(16) -0.15485(18) 0.0245(4) Uani 1 1 d
C4 C 0.6596(2) 0.00028(17) -0.13897(19) 0.0289(5) Uani 1 1 d
C5 C 0.64929(19) -0.05551(17) -0.0399(2) 0.0294(5) Uani 1 1 d
C6 C 0.7756(2) 0.21034(17) 0.26041(18) 0.0223(4) Uani 1 1 d
C7 C 0.6476(2) 0.2495(2) -0.20962(18) 0.0284(5) Uani 1 1 d
C8 C 0.66692(16) 0.34071(15) 0.00813(15) 0.0172(4) Uani 1 1 d
C9 C 0.53988(17) 0.31542(17) 0.01969(19) 0.0234(4) Uani 1 1 d
C10 C 0.67688(19) 0.45393(16) -0.03340(19) 0.0241(4) Uani 1 1 d
C11 C 0.87086(19) 0.30404(16) -0.10826(18) 0.0253(5) Uani 1 1 d
C12 C 0.9500(2) 0.3271(2) -0.0044(2) 0.0327(5) Uani 1 1 d
C13 C 0.9338(2) 0.2415(2) -0.1923(3) 0.0421(7) Uani 1 1 d
H1 H 0.658(2) 0.114(2) 0.054(2) 0.048(7) Uiso 1 1 d
H2 H 0.8494(18) 0.1208(18) 0.0494(17) 0.032(6) Uiso 1 1 d
H1A H 0.7761(18) -0.1223(19) 0.0700(18) 0.028(6) Uiso 1 1 d
H2A H 0.9204(17) -0.0485(15) -0.0556(16) 0.012(5) Uiso 1 1 d
H3A H 0.8080(19) 0.0400(19) -0.2137(19) 0.029(6) Uiso 1 1 d
H4A H 0.600(2) 0.0274(19) -0.187(2) 0.036(7) Uiso 1 1 d
H5A H 0.5835(19) -0.0651(17) -0.0096(17) 0.024(6) Uiso 1 1 d
H7A H 0.648(2) 0.316(2) -0.233(2) 0.047(8) Uiso 1 1 d
H7B H 0.566(3) 0.227(2) -0.205(2) 0.053(8) Uiso 1 1 d
H7C H 0.682(2) 0.207(2) -0.261(2) 0.042(7) Uiso 1 1 d
H8A H 0.7101(16) 0.3376(15) 0.0825(15) 0.012(5) Uiso 1 1 d
H9C H 0.489(2) 0.323(2) -0.050(2) 0.048(8) Uiso 1 1 d
H9A H 0.5108(18) 0.3585(17) 0.0746(17) 0.023(6) Uiso 1 1 d
H9B H 0.5269(18) 0.2453(19) 0.0468(19) 0.028(6) Uiso 1 1 d
H10A H 0.640(2) 0.4576(18) -0.1094(19) 0.033(6) Uiso 1 1 d
H10C H 0.7584(19) 0.4741(17) -0.0341(17) 0.023(6) Uiso 1 1 d
H10B H 0.6383(19) 0.4991(18) 0.0173(19) 0.028(6) Uiso 1 1 d
H11A H 0.8484(18) 0.3662(19) -0.1413(17) 0.025(6) Uiso 1 1 d
H12C H 1.018(3) 0.362(2) -0.030(2) 0.057(8) Uiso 1 1 d
H12A H 0.975(2) 0.265(2) 0.032(2) 0.046(8) Uiso 1 1 d
H12B H 0.9135(19) 0.3689(19) 0.0447(18) 0.028(6) Uiso 1 1 d
H13C H 0.998(2) 0.280(2) -0.214(2) 0.052(8) Uiso 1 1 d
H13A H 0.886(2) 0.226(2) -0.264(2) 0.047(8) Uiso 1 1 d
H13B H 0.961(2) 0.174(2) -0.158(2) 0.042(7) Uiso 1 1 d
H6A H 0.7085(18) 0.2460(16) 0.2527(16) 0.017(5) Uiso 1 1 d
H6B H 0.841(2) 0.2504(19) 0.2435(19) 0.033(6) Uiso 1 1 d
H6C H 0.787(2) 0.1919(19) 0.334(2) 0.035(7) Uiso 1 1 d

loop_
_atom_site_aniso_label
_atom_site_aniso_U_11
_atom_site_aniso_U_22
_atom_site_aniso_U_33
_atom_site_aniso_U_23
_atom_site_aniso_U_13
_atom_site_aniso_U_12
Fe1 0.01575(13) 0.01265(13) 0.01604(14) -0.00165(11) 0.00097(10) 0.00072(10)
Si1 0.0158(2) 0.0144(2) 0.0165(3) 0.0014(2) 0.00195(19) 0.00127(19)
P1 0.0196(2) 0.0155(2) 0.0149(2) 0.00087(19) 0.00259(19) 0.00299(19)
Cl1 0.0212(2) 0.0295(3) 0.0228(3) 0.0043(2) 0.00047(19) 0.00931(19)
Cl2 0.0240(2) 0.0260(3) 0.0295(3) 0.0079(2) 0.0085(2) -0.00110(19)
C1 0.0393(12) 0.0118(9) 0.0275(11) -0.0023(9) 0.0053(9) 0.0019(9)
C2 0.0249(11) 0.0173(10) 0.0273(11) -0.0080(8) 0.0016(9) 0.0050(8)
C3 0.0361(12) 0.0198(10) 0.0179(10) -0.0056(8) 0.0036(9) 0.0023(9)
C4 0.0310(12) 0.0243(11) 0.0294(12) -0.0130(9) -0.0094(9) 0.0034(9)
C5 0.0248(11) 0.0207(11) 0.0434(14) -0.0124(10) 0.0066(10) -0.0066(8)
C6 0.0258(11) 0.0215(10) 0.0194(11) -0.0004(8) 0.0014(9) 0.0043(9)
C7 0.0414(13) 0.0263(12) 0.0167(10) 0.0001(9) -0.0016(9) 0.0112(10)
C8 0.0212(9) 0.0162(9) 0.0140(9) 0.0002(7) 0.0010(7) 0.0041(7)
C9 0.0184(10) 0.0226(11) 0.0296(12) -0.0020(9) 0.0054(9) 0.0041(8)
C10 0.0286(11) 0.0179(10) 0.0264(11) 0.0017(9) 0.0057(9) 0.0049(8)
C11 0.0290(11) 0.0174(10) 0.0317(12) 0.0028(9) 0.0148(9) 0.0009(8)
C12 0.0236(11) 0.0253(12) 0.0500(16) -0.0011(11) 0.0082(11) -0.0043(9)
C13 0.0425(15) 0.0335(14) 0.0548(18) -0.0068(13) 0.0310(14) -0.0044(12)

loop_
_atom_type_symbol
_atom_type_description
_atom_type_scat_dispersion_real
_atom_type_scat_dispersion_imag
_atom_type_scat_source
C C 0.0033 0.0016 'International Tables Vol C Tables 4.2.6.8 and 6.1.1.4'
H H 0.0000 0.0000 'International Tables Vol C Tables 4.2.6.8 and 6.1.1.4'
Si Si 0.0817 0.0704 'International Tables Vol C Tables 4.2.6.8 and 6.1.1.4'
P P 0.1023 0.0942 'International Tables Vol C Tables 4.2.6.8 and 6.1.1.4'
Cl Cl 0.1484 0.1585 'International Tables Vol C Tables 4.2.6.8 and 6.1.1.4'
Fe Fe 0.3463 0.8444 'International Tables Vol C Tables 4.2.6.8 and 6.1.1.4'

loop_
_geom_angle_atom_site_label_1
_geom_angle_atom_site_label_2
_geom_angle_atom_site_label_3
_geom_angle
C3 Fe1 C4 39.87(9)
C3 Fe1 C5 66.45(9)
C4 Fe1 C5 39.34(9)
C3 Fe1 C1 66.37(8)
C4 Fe1 C1 66.37(9)
C5 Fe1 C1 39.65(8)
C3 Fe1 C2 39.39(8)
C4 Fe1 C2 66.48(8)
C5 Fe1 C2 66.49(9)
C1 Fe1 C2 39.64(8)
C3 Fe1 Si1 150.04(6)
C4 Fe1 Si1 143.26(7)
C5 Fe1 Si1 104.44(7)
C1 Fe1 Si1 88.25(6)
C2 Fe1 Si1 110.69(6)
C3 Fe1 P1 94.81(6)
C4 Fe1 P1 98.40(7)
C5 Fe1 P1 132.60(7)
C1 Fe1 P1 161.10(6)
C2 Fe1 P1 125.25(6)
Si1 Fe1 P1 110.29(2)
C3 Fe1 H1 142.8(10)
C4 Fe1 H1 103.4(10)
C5 Fe1 H1 87.4(11)
C1 Fe1 H1 110.0(11)
C2 Fe1 H1 149.6(11)
Si1 Fe1 H1 59.3(10)
P1 Fe1 H1 83.7(11)
C3 Fe1 H2 110.4(9)
C4 Fe1 H2 150.3(9)
C5 Fe1 H2 144.3(9)
C1 Fe1 H2 105.1(9)
C2 Fe1 H2 88.6(9)
Si1 Fe1 H2 59.4(9)
P1 Fe1 H2 82.4(9)
H1 Fe1 H2 106.2(14)
C6 Si1 Cl1 101.11(7)
C6 Si1 Cl2 101.39(8)
Cl1 Si1 Cl2 98.46(3)
C6 Si1 Fe1 125.17(7)
Cl1 Si1 Fe1 113.23(3)
Cl2 Si1 Fe1 113.57(3)
C6 Si1 H1 105.3(8)
Cl1 Si1 H1 150.0(8)
Cl2 Si1 H1 90.0(8)
Fe1 Si1 H1 38.3(7)
C6 Si1 H2 104.4(7)
Cl1 Si1 H2 88.2(6)
Cl2 Si1 H2 151.5(7)
Fe1 Si1 H2 39.9(6)
H1 Si1 H2 71.8(10)
C7 P1 C8 102.26(10)
C7 P1 C11 101.91(11)
C8 P1 C11 102.74(9)
C7 P1 Fe1 114.23(8)
C8 P1 Fe1 116.17(6)
C11 P1 Fe1 117.36(7)
C5 C1 C2 108.0(2)
C5 C1 Fe1 70.14(12)
C2 C1 Fe1 70.40(12)
C5 C1 H1A 123.7(14)
C2 C1 H1A 128.2(14)
Fe1 C1 H1A 127.8(14)
C3 C2 C1 107.86(19)
C3 C2 Fe1 70.00(11)
C1 C2 Fe1 69.96(12)
C3 C2 H2A 125.6(12)
C1 C2 H2A 126.5(12)
Fe1 C2 H2A 124.8(12)
C2 C3 C4 108.1(2)
C2 C3 Fe1 70.61(12)
C4 C3 Fe1 70.09(12)
C2 C3 H3A 126.9(14)
C4 C3 H3A 125.0(14)
Fe1 C3 H3A 126.1(15)
C5 C4 C3 107.9(2)
C5 C4 Fe1 70.35(12)
C3 C4 Fe1 70.03(12)
C5 C4 H4A 127.2(15)
C3 C4 H4A 124.9(15)
Fe1 C4 H4A 125.5(15)
C4 C5 C1 108.2(2)
C4 C5 Fe1 70.30(12)
C1 C5 Fe1 70.20(12)
C4 C5 H5A 124.2(14)
C1 C5 H5A 127.3(14)
Fe1 C5 H5A 120.2(14)
Si1 C6 H6A 111.8(13)
Si1 C6 H6B 109.4(14)
H6A C6 H6B 114.0(19)
Si1 C6 H6C 108.0(15)
H6A C6 H6C 106.2(19)
H6B C6 H6C 107(2)
P1 C7 H7A 109.0(16)
P1 C7 H7B 112.4(16)
H7A C7 H7B 109(2)
P1 C7 H7C 108.2(15)
H7A C7 H7C 108(2)
H7B C7 H7C 110(2)
C9 C8 C10 109.16(16)
C9 C8 P1 111.18(14)
C10 C8 P1 115.08(14)
C9 C8 H8A 109.1(11)
C10 C8 H8A 106.7(11)
P1 C8 H8A 105.4(11)
C8 C9 H9C 114.5(15)
C8 C9 H9A 110.4(13)
H9C C9 H9A 108.1(19)
C8 C9 H9B 113.9(13)
H9C C9 H9B 106.2(19)
H9A C9 H9B 103.0(18)
C8 C10 H10A 108.1(14)
C8 C10 H10C 110.4(13)
H10A C10 H10C 108.9(18)
C8 C10 H10B 107.3(13)
H10A C10 H10B 111.7(18)
H10C C10 H10B 110.3(18)
C12 C11 C13 110.9(2)
C12 C11 P1 112.56(15)
C13 C11 P1 112.20(16)
C12 C11 H11A 108.8(14)
C13 C11 H11A 107.4(14)
P1 C11 H11A 104.6(14)
C11 C12 H12C 106.0(16)
C11 C12 H12A 111.1(16)
H12C C12 H12A 108(2)
C11 C12 H12B 111.1(14)
H12C C12 H12B 112(2)
H12A C12 H12B 109(2)
C11 C13 H13C 110.6(17)
C11 C13 H13A 114.3(15)
H13C C13 H13A 104(2)
C11 C13 H13B 109.2(15)
H13C C13 H13B 109(2)
H13A C13 H13B 109(2)

loop_
_geom_bond_atom_site_label_1
_geom_bond_atom_site_label_2
_geom_bond_distance
Fe1 C3 2.088(2)
Fe1 C4 2.089(2)
Fe1 C5 2.089(2)
Fe1 C1 2.090(2)
Fe1 C2 2.096(2)
Fe1 Si1 2.1948(6)
Fe1 P1 2.2089(6)
Fe1 H1 1.37(2)
Fe1 H2 1.43(2)
Si1 C6 1.866(2)
Si1 Cl1 2.1355(7)
Si1 Cl2 2.1378(7)
Si1 H1 1.90(2)
Si1 H2 1.91(2)
P1 C7 1.828(2)
P1 C8 1.8549(19)
P1 C11 1.861(2)
C1 C5 1.418(3)
C1 C2 1.419(3)
C1 H1A 0.93(2)
C2 C3 1.410(3)
C2 H2A 0.92(2)
C3 C4 1.424(3)
C3 H3A 0.91(2)
C4 C5 1.406(3)
C4 H4A 0.94(2)
C5 H5A 0.89(2)
C6 H6A 0.90(2)
C6 H6B 0.95(2)
C6 H6C 0.92(2)
C7 H7A 0.89(3)
C7 H7B 1.00(3)
C7 H7C 0.94(3)
C8 C9 1.534(3)
C8 C10 1.538(3)
C8 H8A 0.992(18)
C9 H9C 1.00(3)
C9 H9A 0.95(2)
C9 H9B 0.97(2)
C10 H10A 0.98(2)
C10 H10C 0.99(2)
C10 H10B 0.98(2)
C11 C12 1.520(3)
C11 C13 1.528(3)
C11 H11A 0.92(2)
C12 H12C 0.99(3)
C12 H12A 0.94(3)
C12 H12B 0.93(2)
C13 H13C 0.95(3)
C13 H13A 1.00(3)
C13 H13B 1.00(3)
